data_1515415
loop_
_publ_author_name
'Andrews, Natalie J.'
'Haynes, Cally J. E.'
'Light, Mark E.'
'Moore, Stephen J.'
'Tong, Christine C.'
'Davis, Jeffery T.'
'Harrell Jr., William A.'
'Gale, Philip A.'

_publ_section_title
;
 Structurally simple lipid bilayer transport agents for chloride and
 bicarbonate
;
_journal_issue 2
_journal_name_full 'Chemical Science'
_journal_page_first 256
_journal_paper_doi 10.1039/c0sc00503g
_journal_volume 2
_journal_year 2011
_chemical_compound_source 'Calley Haynes'
_chemical_formula_sum 'C14 H19 N3 S'
_chemical_formula_weight 261.38
_space_group_IT_number 88
_symmetry_cell_setting tetragonal
_symmetry_space_group_name_Hall '-I 4ad'
_symmetry_space_group_name_H-M 'I 41/a :2'
_atom_sites_solution_hydrogens geom
_atom_sites_solution_primary direct
_atom_sites_solution_secondary difmap
_audit_creation_method SHELXL-97
_cell_angle_alpha 90.00
_cell_angle_beta 90.00
_cell_angle_gamma 90.00
_cell_formula_units_Z 16
_cell_length_a 29.2158(5)
_cell_length_b 29.2158(5)
_cell_length_c 7.5897(2)
_cell_measurement_reflns_used 35224
_cell_measurement_temperature 120(2)
_cell_measurement_theta_max 27.48
_cell_measurement_theta_min 2.91
_cell_volume 6478.3(2)
_computing_cell_refinement 'DENZO (Otwinowski & Minor, 1997) & COLLECT (Hooft, R.W.W., 1998)'
_computing_data_collection 'COLLECT (Hooft, R.W.W., 1998)'
_computing_data_reduction 'DENZO (Otwinowski & Minor, 1997) & COLLECT (Hooft, R.W.W., 1998)'
_computing_molecular_graphics
;
Images generated using CrystalMaker: a crystal and molecular
structures program for Mac and Windows. CrystalMaker Software Ltd,
Oxford, England (www.crystalmaker.com)
;
_computing_publication_material 'WINGX (Farrugia, 1998)'
_computing_structure_refinement 'SHELXL-97 (Sheldrick, 2008)'
_computing_structure_solution 'SHELXS-97 (Sheldrick, 1997)'
_diffrn_ambient_temperature 120(2)
_diffrn_detector_area_resol_mean 9.091
_diffrn_measured_fraction_theta_full 0.999
_diffrn_measured_fraction_theta_max 0.999
_diffrn_measurement_device_type 'Bruker-Nonius CCD camera on \k-goniostat'
_diffrn_measurement_method '\f & \w scans to fill the asymmetric unit'
_diffrn_radiation_monochromator '10cm confocal mirrors'
_diffrn_radiation_source 'Bruker Nonius FR591 Rotating Anode'
_diffrn_radiation_type MoK\a
_diffrn_radiation_wavelength 0.71073
_diffrn_reflns_av_R_equivalents 0.0000
_diffrn_reflns_av_sigmaI/netI 0.0516
_diffrn_reflns_limit_h_max 24
_diffrn_reflns_limit_h_min -23
_diffrn_reflns_limit_k_max 34
_diffrn_reflns_limit_k_min 0
_diffrn_reflns_limit_l_max 9
_diffrn_reflns_limit_l_min 0
_diffrn_reflns_number 2849
_diffrn_reflns_theta_full 25.02
_diffrn_reflns_theta_max 25.02
_diffrn_reflns_theta_min 3.10
_diffrn_standards_number 0
_exptl_absorpt_coefficient_mu 0.189
_exptl_absorpt_correction_T_max 0.9944
_exptl_absorpt_correction_T_min 0.9579
_exptl_absorpt_correction_type multi-scan
_exptl_absorpt_process_details
;
SADABS V2.10 (Sheldrick, G.M., 2003)
;
_exptl_crystal_colour Colourless
_exptl_crystal_density_diffrn 1.072
_exptl_crystal_density_method 'not measured'
_exptl_crystal_description Needle
_exptl_crystal_F_000 2240
_exptl_crystal_size_max 0.23
_exptl_crystal_size_mid 0.03
_exptl_crystal_size_min 0.03
_refine_diff_density_max 0.592
_refine_diff_density_min -0.314
_refine_diff_density_rms 0.070
_refine_ls_extinction_method none
_refine_ls_goodness_of_fit_ref 1.059
_refine_ls_hydrogen_treatment constr
_refine_ls_matrix_type full
_refine_ls_number_parameters 165
_refine_ls_number_reflns 2849
_refine_ls_number_restraints 0
_refine_ls_restrained_S_all 1.059
_refine_ls_R_factor_all 0.1060
_refine_ls_R_factor_gt 0.0815
_refine_ls_shift/su_max 0.028
_refine_ls_shift/su_mean 0.002
_refine_ls_structure_factor_coef Fsqd
_refine_ls_weighting_details 'calc w=1/[\s^2^(Fo^2^)+(0.0609P)^2^+39.3188P] where P=(Fo^2^+2Fc^2^)/3'
_refine_ls_weighting_scheme calc
_refine_ls_wR_factor_gt 0.1815
_refine_ls_wR_factor_ref 0.1930
_reflns_number_gt 2185
_reflns_number_total 2849
_reflns_threshold_expression >2\s(I)
_cod_data_source_file c0sc00503g.txt
_cod_data_source_block 2010sot0813
_cod_depositor_comments
;
The following automatic conversions were performed:

'_symmetry_cell_setting' value 'Tetragonal' changed to 'tetragonal'
according to
/usr/data/users/saulius/automatic-downloads/retrospective/RSC/lib/dictionaries/cif_core.dic
dictionary named 'cif_core.dic' version 2.4.2 from 2011-04-26.

Automatic conversion script
Id: cif_fix_values 2281 2013-09-26 08:29:07Z andrius 

The following automatic conversions were performed:

data name '_iucr_refine_instruction_details' was replaced with
'_iucr_refine_instructions_details' as specified in the replacement
file 'data/replacement-values/replacement_tags.lst'.

Automatic conversion script
Id: cif_correct_tags 9268 2022-04-12 08:56:07Z antanas 
;
_cod_original_sg_symbol_H-M I4(1)/a
_cod_database_code 1515415

loop_
_symmetry_equiv_pos_as_xyz
'x, y, z'
'-x+1/2, -y, z+1/2'
'-y+3/4, x+1/4, z+1/4'
'y+3/4, -x+3/4, z+3/4'
'x+1/2, y+1/2, z+1/2'
'-x+1, -y+1/2, z+1'
'-y+5/4, x+3/4, z+3/4'
'y+5/4, -x+5/4, z+5/4'
'-x, -y, -z'
'x-1/2, y, -z-1/2'
'y-3/4, -x-1/4, -z-1/4'
'-y-3/4, x-3/4, -z-3/4'
'-x+1/2, -y+1/2, -z+1/2'
'x, y+1/2, -z'
'y-1/4, -x+1/4, -z+1/4'
'-y-1/4, x-1/4, -z-1/4'

loop_
_atom_site_label
_atom_site_type_symbol
_atom_site_fract_x
_atom_site_fract_y
_atom_site_fract_z
_atom_site_U_iso_or_equiv
_atom_site_adp_type
_atom_site_occupancy
_atom_site_symmetry_multiplicity
_atom_site_calc_flag
_atom_site_refinement_flags
S1 S 0.72845(3) 0.78786(3) 0.00978(11) 0.0375(2) Uani 1 1 d .
N1 N 0.85227(8) 0.70208(9) -0.2097(3) 0.0268(6) Uani 1 1 d .
H1 H 0.8236 0.7068 -0.2408 0.032 Uiso 1 1 calc R
N2 N 0.80506(8) 0.74646(9) 0.1019(3) 0.0273(6) Uani 1 1 d .
H2A H 0.7873 0.7337 0.1817 0.033 Uiso 1 1 calc R
N3 N 0.81160(9) 0.79840(10) -0.1240(4) 0.0362(7) Uani 1 1 d .
H3A H 0.8412 0.7932 -0.1200 0.043 Uiso 1 1 calc R
C1 C 0.87118(10) 0.71272(10) -0.0482(4) 0.0228(7) Uani 1 1 d .
C2 C 0.88544(11) 0.68292(10) -0.3136(4) 0.0291(8) Uani 1 1 d .
H2 H 0.8809 0.6727 -0.4312 0.035 Uiso 1 1 calc R
C3 C 0.92561(10) 0.68052(10) -0.2251(4) 0.0257(7) Uani 1 1 d .
H3 H 0.9537 0.6688 -0.2692 0.031 Uiso 1 1 calc R
C4 C 0.91787(10) 0.69906(9) -0.0520(4) 0.0225(7) Uani 1 1 d .
C5 C 0.94444(10) 0.70365(10) 0.1007(4) 0.0239(7) Uani 1 1 d .
H5 H 0.9756 0.6945 0.1017 0.029 Uiso 1 1 calc R
C6 C 0.92426(10) 0.72172(10) 0.2496(4) 0.0258(7) Uani 1 1 d .
H6 H 0.9416 0.7241 0.3550 0.031 Uiso 1 1 calc R
C7 C 0.87888(10) 0.73659(10) 0.2485(4) 0.0245(7) Uani 1 1 d .
H7 H 0.8663 0.7497 0.3523 0.029 Uiso 1 1 calc R
C8 C 0.85203(9) 0.73269(10) 0.1003(4) 0.0218(7) Uani 1 1 d .
C9 C 0.78545(11) 0.77714(11) -0.0073(4) 0.0298(8) Uani 1 1 d .
C10 C 0.79470(13) 0.83011(14) -0.2599(5) 0.0488(10) Uani 1 1 d .
H10A H 0.7789 0.8126 -0.3535 0.059 Uiso 1 1 calc R
H10B H 0.7724 0.8516 -0.2069 0.059 Uiso 1 1 calc R
C11 C 0.83291(13) 0.85608(15) -0.3369(6) 0.0551(11) Uani 1 1 d .
H11A H 0.8568 0.8343 -0.3756 0.066 Uiso 1 1 calc R
H11B H 0.8465 0.8758 -0.2444 0.066 Uiso 1 1 calc R
C12 C 0.81941(13) 0.88615(14) -0.4936(5) 0.0494(11) Uani 1 1 d .
H12 H 0.7909 0.9032 -0.4619 0.059 Uiso 1 1 calc R
C13 C 0.81067(17) 0.86012(17) -0.6615(7) 0.0715(14) Uani 1 1 d .
H13A H 0.8034 0.8817 -0.7564 0.107 Uiso 1 1 calc R
H13B H 0.7849 0.8392 -0.6444 0.107 Uiso 1 1 calc R
H13C H 0.8380 0.8425 -0.6931 0.107 Uiso 1 1 calc R
C14 C 0.85758(16) 0.92071(16) -0.5203(7) 0.0671(14) Uani 1 1 d .
H14A H 0.8865 0.9045 -0.5401 0.101 Uiso 1 1 calc R
H14B H 0.8603 0.9400 -0.4152 0.101 Uiso 1 1 calc R
H14C H 0.8506 0.9399 -0.6228 0.101 Uiso 1 1 calc R

loop_
_atom_site_aniso_label
_atom_site_aniso_U_11
_atom_site_aniso_U_22
_atom_site_aniso_U_33
_atom_site_aniso_U_23
_atom_site_aniso_U_13
_atom_site_aniso_U_12
S1 0.0222(4) 0.0663(6) 0.0238(4) 0.0061(4) 0.0021(3) 0.0124(4)
N1 0.0246(13) 0.0337(14) 0.0221(13) 0.0006(11) -0.0029(11) 0.0039(11)
N2 0.0184(12) 0.0387(15) 0.0247(14) 0.0071(12) 0.0052(11) 0.0027(11)
N3 0.0264(14) 0.0444(16) 0.0377(16) 0.0119(13) 0.0069(13) 0.0102(12)
C1 0.0270(15) 0.0229(15) 0.0185(15) 0.0038(12) 0.0001(12) -0.0019(12)
C2 0.0367(17) 0.0301(16) 0.0206(16) -0.0015(14) 0.0017(14) 0.0009(14)
C3 0.0248(15) 0.0235(15) 0.0289(17) 0.0018(13) 0.0044(13) 0.0049(12)
C4 0.0226(14) 0.0191(14) 0.0258(16) 0.0017(12) 0.0029(13) 0.0025(12)
C5 0.0186(14) 0.0243(15) 0.0288(16) 0.0037(13) -0.0018(13) 0.0020(12)
C6 0.0248(15) 0.0298(16) 0.0229(16) 0.0008(13) -0.0035(13) -0.0014(13)
C7 0.0273(15) 0.0254(15) 0.0208(15) 0.0021(13) 0.0031(13) -0.0009(12)
C8 0.0185(14) 0.0234(14) 0.0236(15) 0.0025(13) 0.0029(12) 0.0016(11)
C9 0.0283(16) 0.0380(18) 0.0230(16) -0.0016(14) 0.0004(14) 0.0052(14)
C10 0.044(2) 0.053(2) 0.049(2) 0.0216(19) 0.0079(18) 0.0174(17)
C11 0.046(2) 0.062(2) 0.057(3) 0.022(2) 0.011(2) 0.0158(19)
C12 0.047(2) 0.054(2) 0.048(2) 0.0174(19) 0.0118(19) 0.0141(18)
C13 0.077(3) 0.076(3) 0.062(3) 0.003(3) -0.011(3) -0.006(3)
C14 0.061(3) 0.071(3) 0.069(3) 0.004(3) 0.003(2) -0.004(2)

loop_
_atom_type_symbol
_atom_type_description
_atom_type_scat_dispersion_real
_atom_type_scat_dispersion_imag
_atom_type_scat_source
C C 0.0033 0.0016 'International Tables Vol C Tables 4.2.6.8 and 6.1.1.4'
H H 0.0000 0.0000 'International Tables Vol C Tables 4.2.6.8 and 6.1.1.4'
N N 0.0061 0.0033 'International Tables Vol C Tables 4.2.6.8 and 6.1.1.4'
S S 0.1246 0.1234 'International Tables Vol C Tables 4.2.6.8 and 6.1.1.4'

loop_
_geom_angle_atom_site_label_1
_geom_angle_atom_site_label_2
_geom_angle_atom_site_label_3
_geom_angle
C2 N1 C1 108.7(2)
C9 N2 C8 126.1(3)
C9 N3 C10 124.8(3)
N1 C1 C8 130.9(3)
N1 C1 C4 107.6(3)
C8 C1 C4 121.4(3)
C3 C2 N1 110.4(3)
C2 C3 C4 107.3(3)
C5 C4 C1 119.2(3)
C5 C4 C3 134.8(3)
C1 C4 C3 106.0(3)
C6 C5 C4 118.5(3)
C5 C6 C7 121.4(3)
C8 C7 C6 121.4(3)
C7 C8 C1 118.0(3)
C7 C8 N2 121.1(3)
C1 C8 N2 120.8(3)
N3 C9 N2 118.5(3)
N3 C9 S1 122.0(2)
N2 C9 S1 119.5(2)
C11 C10 N3 110.4(3)
C10 C11 C12 114.2(3)
C13 C12 C14 110.3(4)
C13 C12 C11 114.3(4)
C14 C12 C11 107.2(4)

loop_
_geom_bond_atom_site_label_1
_geom_bond_atom_site_label_2
_geom_bond_distance
S1 C9 1.699(3)
N1 C2 1.369(4)
N1 C1 1.380(4)
N2 C9 1.349(4)
N2 C8 1.430(4)
N3 C9 1.324(4)
N3 C10 1.472(5)
C1 C8 1.387(4)
C1 C4 1.422(4)
C2 C3 1.354(4)
C3 C4 1.439(4)
C4 C5 1.402(4)
C5 C6 1.379(4)
C6 C7 1.395(4)
C7 C8 1.376(4)
C10 C11 1.471(5)
C11 C12 1.530(5)
C12 C13 1.506(6)
C12 C14 1.518(6)

loop_
_geom_hbond_atom_site_label_D
_geom_hbond_atom_site_label_H
_geom_hbond_atom_site_label_A
_geom_hbond_distance_DH
_geom_hbond_distance_HA
_geom_hbond_distance_DA
_geom_hbond_angle_DHA
_geom_hbond_site_symmetry_A
N1 H1 S1 0.88 2.55 3.292(3) 142.3 13_664
N2 H2A S1 0.88 2.47 3.263(3) 150.5 13_665
